data_4082094
loop_
_publ_author_name
'Hong, Jianquan'
'Zhang, Lixin'
'Wang, Kai'
'Chen, Zhenxia'
'Wu, Limin'
'Zhou, Xigeng'

_publ_section_title
;
 Synthesis, Structural Characterization, and Reactivity of Mono(amidinate)
 Rare-Earth-Metal Bis(aminobenzyl) Complexes
;
_journal_issue 24
_journal_name_full Organometallics
_journal_page_first 7312
_journal_paper_doi 10.1021/om400787j
_journal_volume 32
_journal_year 2013
_chemical_formula_sum 'C49 H63 Lu N4'
_chemical_formula_weight 883.00
_chemical_name_systematic
; 
 ? 
;
_space_group_IT_number 2
_symmetry_cell_setting triclinic
_symmetry_space_group_name_Hall '-P 1'
_symmetry_space_group_name_H-M 'P -1'
_atom_sites_solution_hydrogens geom
_atom_sites_solution_primary direct
_atom_sites_solution_secondary difmap
_audit_creation_method SHELXL-97
_cell_angle_alpha 91.543(4)
_cell_angle_beta 91.419(5)
_cell_angle_gamma 111.867(4)
_cell_formula_units_Z 2
_cell_length_a 10.996(4)
_cell_length_b 11.387(4)
_cell_length_c 19.044(7)
_cell_measurement_reflns_used 3398
_cell_measurement_temperature 293(2)
_cell_measurement_theta_max 21.54
_cell_measurement_theta_min 2.87
_cell_volume 2210.6(14)
_computing_cell_refinement 'Bruker SMART'
_computing_data_collection 'Bruker SMART'
_computing_data_reduction 'Bruker SHELXTL'
_computing_molecular_graphics 'Bruker SHELXTL'
_computing_publication_material 'Bruker SHELXTL'
_computing_structure_refinement 'SHELXL-97 (Sheldrick, 1997)'
_computing_structure_solution 'SHELXS-97 (Sheldrick, 1990)'
_diffrn_ambient_temperature 293(2)
_diffrn_measured_fraction_theta_full 0.982
_diffrn_measured_fraction_theta_max 0.982
_diffrn_measurement_device_type 'CCD area detector'
_diffrn_measurement_method 'phi and omega scans'
_diffrn_radiation_monochromator graphite
_diffrn_radiation_source 'fine-focus sealed tube'
_diffrn_radiation_type MoK\a
_diffrn_radiation_wavelength 0.71073
_diffrn_reflns_av_R_equivalents 0.0429
_diffrn_reflns_av_sigmaI/netI 0.0897
_diffrn_reflns_limit_h_max 13
_diffrn_reflns_limit_h_min -10
_diffrn_reflns_limit_k_max 11
_diffrn_reflns_limit_k_min -13
_diffrn_reflns_limit_l_max 22
_diffrn_reflns_limit_l_min -22
_diffrn_reflns_number 9222
_diffrn_reflns_theta_full 25.00
_diffrn_reflns_theta_max 25.00
_diffrn_reflns_theta_min 1.93
_exptl_absorpt_coefficient_mu 2.269
_exptl_absorpt_correction_T_max 0.8393
_exptl_absorpt_correction_T_min 0.6596
_exptl_absorpt_correction_type multi-scan
_exptl_absorpt_process_details sadabs
_exptl_crystal_colour yellow
_exptl_crystal_density_diffrn 1.327
_exptl_crystal_density_method 'not measured'
_exptl_crystal_description prism
_exptl_crystal_F_000 912
_exptl_crystal_size_max 0.20
_exptl_crystal_size_mid 0.12
_exptl_crystal_size_min 0.08
_refine_diff_density_max 0.784
_refine_diff_density_min -0.781
_refine_diff_density_rms 0.118
_refine_ls_extinction_method none
_refine_ls_goodness_of_fit_ref 1.000
_refine_ls_hydrogen_treatment constr
_refine_ls_matrix_type full
_refine_ls_number_parameters 487
_refine_ls_number_reflns 7649
_refine_ls_number_restraints 0
_refine_ls_restrained_S_all 1.000
_refine_ls_R_factor_all 0.0594
_refine_ls_R_factor_gt 0.0414
_refine_ls_shift/su_max 0.001
_refine_ls_shift/su_mean 0.000
_refine_ls_structure_factor_coef Fsqd
_refine_ls_weighting_details 'calc w=1/[\s\^2\^(Fo\^2\^)+(0.0481P)\^2\^+0.0000P] where P=(Fo\^2\^+2Fc\^2\^)/3'
_refine_ls_weighting_scheme calc
_refine_ls_wR_factor_gt 0.0945
_refine_ls_wR_factor_ref 0.1102
_reflns_number_gt 5871
_reflns_number_total 7649
_reflns_threshold_expression >2sigma(I)
_cod_data_source_file om400787j_si_003.cif
_cod_data_source_block complex_3c
_cod_depositor_comments
;
The following automatic conversions were performed:

'_symmetry_cell_setting' value 'Triclinic' changed to 'triclinic'
according to /home/saulius/struct/CIF-dictionaries/cif_core.dic
dictionary named 'cif_core.dic' version 2.4.2 from 2011-04-26.

Automatic conversion script
Id: cif_fix_values 1891 2012-01-12 08:04:46Z andrius 
;
_cod_original_cell_volume 2210.7(14)
_cod_original_sg_symbol_H-M P-1
_cod_database_code 4082094

loop_
_symmetry_equiv_pos_as_xyz
'x, y, z'
'-x, -y, -z'

loop_
_atom_site_label
_atom_site_type_symbol
_atom_site_fract_x
_atom_site_fract_y
_atom_site_fract_z
_atom_site_U_iso_or_equiv
_atom_site_adp_type
_atom_site_occupancy
_atom_site_symmetry_multiplicity
_atom_site_calc_flag
_atom_site_refinement_flags
Lu1 Lu 0.99990(3) 0.26501(3) 0.277829(16) 0.03514(11) Uani 1 1 d .
N1 N 0.8726(5) 0.0475(5) 0.2767(3) 0.0403(14) Uani 1 1 d .
N2 N 0.8048(5) 0.1743(5) 0.2088(3) 0.0329(12) Uani 1 1 d .
N3 N 1.0766(6) 0.4691(5) 0.2108(3) 0.0425(14) Uani 1 1 d .
N4 N 1.1092(8) 0.2412(6) 0.3920(3) 0.066(2) Uani 1 1 d .
C1 C 1.2046(7) 0.3023(7) 0.2214(4) 0.0472(19) Uani 1 1 d .
H1A H 1.2770 0.3584 0.2510 0.057 Uiso 1 1 calc R
H1B H 1.2169 0.2229 0.2140 0.057 Uiso 1 1 calc R
C2 C 1.2015(7) 0.3562(7) 0.1581(4) 0.0456(18) Uani 1 1 d .
C3 C 1.2528(8) 0.3279(9) 0.0912(6) 0.076(3) Uani 1 1 d .
H3A H 1.2903 0.2670 0.0912 0.091 Uiso 1 1 calc R
C4 C 1.2489(10) 0.3828(12) 0.0318(5) 0.086(4) Uani 1 1 d .
H4A H 1.2860 0.3636 -0.0081 0.103 Uiso 1 1 calc R
C5 C 1.1896(10) 0.4683(10) 0.0301(5) 0.081(3) Uani 1 1 d .
H5A H 1.1906 0.5088 -0.0118 0.097 Uiso 1 1 calc R
C6 C 1.1309(8) 0.4980(8) 0.0831(4) 0.059(2) Uani 1 1 d .
H6A H 1.0872 0.5534 0.0782 0.071 Uiso 1 1 calc R
C7 C 1.1369(7) 0.4414(7) 0.1488(5) 0.055(2) Uani 1 1 d .
C8 C 1.1780(8) 0.5717(7) 0.2517(4) 0.059(2) Uani 1 1 d .
H8A H 1.2050 0.6474 0.2254 0.088 Uiso 1 1 calc R
H8B H 1.2519 0.5483 0.2609 0.088 Uiso 1 1 calc R
H8C H 1.1433 0.5865 0.2953 0.088 Uiso 1 1 calc R
C9 C 0.9678(9) 0.5105(8) 0.1985(5) 0.074(3) Uani 1 1 d .
H9A H 0.9976 0.5875 0.1734 0.112 Uiso 1 1 calc R
H9B H 0.9347 0.5250 0.2427 0.112 Uiso 1 1 calc R
H9C H 0.8993 0.4462 0.1712 0.112 Uiso 1 1 calc R
C10 C 0.9531(8) 0.3804(8) 0.3723(4) 0.060(2) Uani 1 1 d .
H10A H 0.9216 0.4436 0.3548 0.072 Uiso 1 1 calc R
H10B H 0.8874 0.3241 0.4018 0.072 Uiso 1 1 calc R
C11 C 1.0770(7) 0.4399(7) 0.4111(4) 0.0488(19) Uani 1 1 d .
C12 C 1.1232(8) 0.5659(8) 0.4367(4) 0.062(2) Uani 1 1 d .
H12A H 1.0728 0.6148 0.4298 0.075 Uiso 1 1 calc R
C13 C 1.2456(10) 0.6185(9) 0.4727(5) 0.074(3) Uani 1 1 d .
H13A H 1.2718 0.7008 0.4915 0.089 Uiso 1 1 calc R
C14 C 1.3284(9) 0.5546(9) 0.4817(5) 0.079(3) Uani 1 1 d .
H14A H 1.4105 0.5927 0.5041 0.095 Uiso 1 1 calc R
C15 C 1.2836(9) 0.4301(9) 0.4556(4) 0.067(2) Uani 1 1 d .
H15A H 1.3365 0.3834 0.4615 0.080 Uiso 1 1 calc R
C16 C 1.1592(8) 0.3721(7) 0.4202(4) 0.055(2) Uani 1 1 d .
C17 C 1.2170(12) 0.1941(11) 0.3781(6) 0.127(5) Uani 1 1 d .
H17A H 1.2574 0.1857 0.4219 0.190 Uiso 1 1 calc R
H17B H 1.2813 0.2533 0.3500 0.190 Uiso 1 1 calc R
H17C H 1.1813 0.1133 0.3534 0.190 Uiso 1 1 calc R
C18 C 1.0172(11) 0.1592(9) 0.4458(5) 0.098(4) Uani 1 1 d .
H18A H 1.0674 0.1555 0.4871 0.147 Uiso 1 1 calc R
H18B H 0.9724 0.0752 0.4259 0.147 Uiso 1 1 calc R
H18C H 0.9541 0.1953 0.4582 0.147 Uiso 1 1 calc R
C19 C 0.7835(6) 0.0559(6) 0.2278(3) 0.0342(15) Uani 1 1 d .
C20 C 0.6725(6) -0.0593(6) 0.1959(3) 0.0377(16) Uani 1 1 d .
C21 C 0.6908(8) -0.1703(6) 0.1795(4) 0.0493(19) Uani 1 1 d .
H21A H 0.7734 -0.1732 0.1877 0.059 Uiso 1 1 calc R
C22 C 0.5922(9) -0.2766(7) 0.1514(4) 0.058(2) Uani 1 1 d .
H22A H 0.6073 -0.3504 0.1420 0.070 Uiso 1 1 calc R
C23 C 0.4701(9) -0.2722(8) 0.1375(4) 0.068(3) Uani 1 1 d .
H23A H 0.4030 -0.3430 0.1175 0.081 Uiso 1 1 calc R
C24 C 0.4471(8) -0.1640(8) 0.1528(4) 0.058(2) Uani 1 1 d .
H24A H 0.3651 -0.1609 0.1430 0.070 Uiso 1 1 calc R
C25 C 0.5480(7) -0.0588(7) 0.1833(4) 0.0466(18) Uani 1 1 d .
H25A H 0.5314 0.0133 0.1955 0.056 Uiso 1 1 calc R
C26 C 0.8634(7) -0.0662(6) 0.3075(3) 0.0357(16) Uani 1 1 d .
C27 C 0.9640(7) -0.1119(6) 0.2974(4) 0.0417(17) Uani 1 1 d .
C28 C 0.9565(9) -0.2194(7) 0.3295(4) 0.058(2) Uani 1 1 d .
H28A H 1.0210 -0.2522 0.3217 0.070 Uiso 1 1 calc R
C29 C 0.8549(9) -0.2825(7) 0.3739(5) 0.067(2) Uani 1 1 d .
H29A H 0.8543 -0.3533 0.3974 0.080 Uiso 1 1 calc R
C30 C 0.7573(8) -0.2377(7) 0.3818(4) 0.058(2) Uani 1 1 d .
H30A H 0.6867 -0.2825 0.4088 0.070 Uiso 1 1 calc R
C31 C 0.7588(7) -0.1295(7) 0.3518(4) 0.0447(18) Uani 1 1 d .
C32 C 1.0766(8) -0.0462(7) 0.2545(5) 0.060(2) Uani 1 1 d .
H32A H 1.0972 0.0445 0.2632 0.072 Uiso 1 1 calc R
C33 C 1.0410(9) -0.0736(9) 0.1695(5) 0.081(3) Uani 1 1 d .
H33A H 0.9625 -0.0588 0.1582 0.121 Uiso 1 1 calc R
H33B H 1.0277 -0.1600 0.1573 0.121 Uiso 1 1 calc R
H33C H 1.1121 -0.0181 0.1436 0.121 Uiso 1 1 calc R
C34 C 1.2033(9) -0.0678(9) 0.2723(5) 0.080(3) Uani 1 1 d .
H34A H 1.2247 -0.0509 0.3217 0.121 Uiso 1 1 calc R
H34B H 1.2735 -0.0121 0.2460 0.121 Uiso 1 1 calc R
H34C H 1.1910 -0.1541 0.2605 0.121 Uiso 1 1 calc R
C35 C 0.6497(8) -0.0842(8) 0.3686(4) 0.060(2) Uani 1 1 d .
H35A H 0.6601 -0.0124 0.3389 0.072 Uiso 1 1 calc R
C36 C 0.5150(9) -0.1847(11) 0.3499(6) 0.104(4) Uani 1 1 d .
H36A H 0.4486 -0.1521 0.3609 0.156 Uiso 1 1 calc R
H36B H 0.5026 -0.2585 0.3765 0.156 Uiso 1 1 calc R
H36C H 0.5090 -0.2069 0.3006 0.156 Uiso 1 1 calc R
C37 C 0.6517(11) -0.0394(11) 0.4408(6) 0.100(4) Uani 1 1 d .
H37A H 0.7358 0.0251 0.4528 0.150 Uiso 1 1 calc R
H37B H 0.6358 -0.1087 0.4715 0.150 Uiso 1 1 calc R
H37C H 0.5847 -0.0050 0.4459 0.150 Uiso 1 1 calc R
C38 C 0.7244(6) 0.2054(6) 0.1599(4) 0.0376(16) Uani 1 1 d .
C39 C 0.6510(7) 0.2757(7) 0.1841(4) 0.0452(18) Uani 1 1 d .
C40 C 0.5745(8) 0.3095(8) 0.1357(5) 0.065(2) Uani 1 1 d .
H40A H 0.5256 0.3559 0.1509 0.078 Uiso 1 1 calc R
C41 C 0.5699(8) 0.2749(8) 0.0648(5) 0.067(2) Uani 1 1 d .
H41A H 0.5187 0.2982 0.0328 0.080 Uiso 1 1 calc R
C42 C 0.6408(8) 0.2067(8) 0.0431(4) 0.058(2) Uani 1 1 d .
H42A H 0.6341 0.1819 -0.0043 0.070 Uiso 1 1 calc R
C43 C 0.7213(7) 0.1725(7) 0.0862(4) 0.0434(18) Uani 1 1 d .
C44 C 0.6552(8) 0.3156(7) 0.2605(4) 0.058(2) Uani 1 1 d .
H44A H 0.7428 0.3281 0.2797 0.069 Uiso 1 1 calc R
C45 C 0.5565(10) 0.2110(9) 0.3024(4) 0.075(3) Uani 1 1 d .
H45A H 0.5698 0.1331 0.2946 0.113 Uiso 1 1 calc R
H45B H 0.4688 0.1999 0.2873 0.113 Uiso 1 1 calc R
H45C H 0.5692 0.2347 0.3516 0.113 Uiso 1 1 calc R
C46 C 0.6345(9) 0.4391(8) 0.2745(6) 0.090(3) Uani 1 1 d .
H46A H 0.6968 0.5054 0.2492 0.135 Uiso 1 1 calc R
H46B H 0.6465 0.4608 0.3240 0.135 Uiso 1 1 calc R
H46C H 0.5472 0.4289 0.2592 0.135 Uiso 1 1 calc R
C47 C 0.8005(7) 0.1031(7) 0.0555(4) 0.0502(19) Uani 1 1 d .
H47A H 0.8403 0.0773 0.0959 0.060 Uiso 1 1 calc R
C48 C 0.7204(9) -0.0188(8) 0.0151(4) 0.071(3) Uani 1 1 d .
H48A H 0.6508 -0.0699 0.0435 0.107 Uiso 1 1 calc R
H48B H 0.7757 -0.0642 0.0035 0.107 Uiso 1 1 calc R
H48C H 0.6838 0.0005 -0.0273 0.107 Uiso 1 1 calc R
C49 C 0.9117(8) 0.1862(8) 0.0160(4) 0.076(3) Uani 1 1 d .
H49A H 0.9596 0.2612 0.0442 0.114 Uiso 1 1 calc R
H49B H 0.8792 0.2092 -0.0266 0.114 Uiso 1 1 calc R
H49C H 0.9685 0.1422 0.0048 0.114 Uiso 1 1 calc R

loop_
_atom_site_aniso_label
_atom_site_aniso_U_11
_atom_site_aniso_U_22
_atom_site_aniso_U_33
_atom_site_aniso_U_23
_atom_site_aniso_U_13
_atom_site_aniso_U_12
Lu1 0.03418(17) 0.03400(16) 0.03494(17) -0.00228(11) -0.00298(11) 0.01060(12)
N1 0.037(3) 0.034(3) 0.048(4) 0.001(3) 0.003(3) 0.011(3)
N2 0.036(3) 0.033(3) 0.028(3) 0.002(2) -0.006(2) 0.012(3)
N3 0.049(4) 0.043(3) 0.036(3) -0.001(3) 0.003(3) 0.018(3)
N4 0.093(6) 0.059(4) 0.051(4) -0.005(3) -0.021(4) 0.034(4)
C1 0.046(5) 0.047(4) 0.050(5) 0.013(4) 0.008(4) 0.017(4)
C2 0.029(4) 0.049(4) 0.051(5) -0.002(4) 0.001(3) 0.005(3)
C3 0.035(5) 0.072(6) 0.111(9) -0.034(6) 0.015(5) 0.011(4)
C4 0.068(7) 0.139(10) 0.025(5) 0.005(6) 0.016(4) 0.007(7)
C5 0.066(7) 0.094(8) 0.050(6) 0.028(6) -0.009(5) -0.008(6)
C6 0.058(5) 0.066(5) 0.039(5) 0.018(4) 0.004(4) 0.005(4)
C7 0.023(4) 0.034(4) 0.095(7) -0.009(4) 0.007(4) -0.003(3)
C8 0.070(6) 0.046(5) 0.054(5) 0.000(4) 0.006(4) 0.015(4)
C9 0.070(6) 0.055(5) 0.107(8) 0.025(5) 0.019(6) 0.032(5)
C10 0.058(5) 0.075(6) 0.046(5) -0.010(4) -0.003(4) 0.025(5)
C11 0.050(5) 0.068(5) 0.028(4) -0.007(4) 0.001(3) 0.023(4)
C12 0.064(6) 0.071(6) 0.050(5) -0.014(4) 0.003(4) 0.025(5)
C13 0.078(7) 0.063(6) 0.068(6) -0.012(5) 0.010(5) 0.011(5)
C14 0.050(6) 0.076(7) 0.080(7) -0.004(5) 0.002(5) -0.011(5)
C15 0.061(6) 0.095(7) 0.050(5) 0.016(5) 0.004(4) 0.035(5)
C16 0.049(5) 0.053(5) 0.058(5) -0.001(4) 0.008(4) 0.015(4)
C17 0.153(12) 0.122(10) 0.146(11) -0.054(8) -0.078(9) 0.108(10)
C18 0.149(11) 0.070(6) 0.046(6) -0.004(5) -0.032(6) 0.010(7)
C19 0.030(4) 0.034(4) 0.035(4) -0.003(3) 0.001(3) 0.008(3)
C20 0.036(4) 0.039(4) 0.027(4) 0.003(3) -0.001(3) 0.001(3)
C21 0.050(5) 0.040(4) 0.051(5) 0.002(3) -0.003(4) 0.009(4)
C22 0.070(6) 0.040(4) 0.049(5) 0.005(4) -0.003(4) 0.002(4)
C23 0.062(6) 0.051(5) 0.060(6) 0.002(4) 0.000(5) -0.015(4)
C24 0.042(5) 0.058(5) 0.058(5) 0.006(4) 0.002(4) 0.001(4)
C25 0.044(5) 0.048(4) 0.038(4) 0.008(3) 0.003(3) 0.005(4)
C26 0.045(4) 0.033(4) 0.028(4) 0.003(3) -0.005(3) 0.014(3)
C27 0.053(5) 0.034(4) 0.039(4) -0.002(3) -0.004(3) 0.018(3)
C28 0.078(6) 0.052(5) 0.056(5) -0.008(4) -0.007(5) 0.039(5)
C29 0.089(7) 0.029(4) 0.081(7) 0.006(4) -0.001(5) 0.021(4)
C30 0.067(6) 0.045(5) 0.054(5) 0.008(4) 0.009(4) 0.009(4)
C31 0.047(5) 0.044(4) 0.043(4) 0.003(3) -0.009(4) 0.016(4)
C32 0.051(5) 0.041(4) 0.091(7) -0.007(4) 0.008(5) 0.019(4)
C33 0.081(7) 0.081(7) 0.070(7) -0.001(5) 0.030(6) 0.018(5)
C34 0.067(6) 0.074(6) 0.107(8) -0.005(6) 0.007(6) 0.034(5)
C35 0.055(5) 0.077(6) 0.054(5) 0.025(5) 0.018(4) 0.029(5)
C36 0.048(6) 0.133(10) 0.119(10) 0.043(8) 0.009(6) 0.017(6)
C37 0.096(8) 0.123(9) 0.103(9) 0.009(7) 0.038(7) 0.064(7)
C38 0.022(3) 0.035(4) 0.048(4) 0.007(3) -0.004(3) 0.002(3)
C39 0.035(4) 0.041(4) 0.057(5) 0.003(4) 0.001(4) 0.011(3)
C40 0.043(5) 0.060(5) 0.097(8) -0.004(5) -0.019(5) 0.026(4)
C41 0.051(5) 0.076(6) 0.074(7) 0.017(5) -0.017(5) 0.024(5)
C42 0.052(5) 0.076(6) 0.037(5) 0.011(4) -0.007(4) 0.012(5)
C43 0.031(4) 0.044(4) 0.046(5) 0.004(3) -0.006(3) 0.004(3)
C44 0.044(5) 0.056(5) 0.078(6) -0.014(4) -0.015(4) 0.027(4)
C45 0.101(8) 0.100(7) 0.032(5) -0.003(5) 0.003(5) 0.048(6)
C46 0.071(7) 0.075(7) 0.132(10) -0.038(6) -0.013(6) 0.039(5)
C47 0.052(5) 0.062(5) 0.028(4) 0.002(4) -0.005(3) 0.012(4)
C48 0.092(7) 0.062(5) 0.041(5) 0.000(4) 0.007(5) 0.007(5)
C49 0.064(6) 0.082(6) 0.056(6) -0.001(5) 0.015(5) -0.002(5)

loop_
_atom_type_symbol
_atom_type_description
_atom_type_scat_dispersion_real
_atom_type_scat_dispersion_imag
_atom_type_scat_source
C C 0.0033 0.0016 'International Tables Vol C Tables 4.2.6.8 and 6.1.1.4'
H H 0.0000 0.0000 'International Tables Vol C Tables 4.2.6.8 and 6.1.1.4'
N N 0.0061 0.0033 'International Tables Vol C Tables 4.2.6.8 and 6.1.1.4'
Lu Lu -0.4720 5.8584 'International Tables Vol C Tables 4.2.6.8 and 6.1.1.4'

loop_
_geom_angle_atom_site_label_1
_geom_angle_atom_site_label_2
_geom_angle_atom_site_label_3
_geom_angle
N1 Lu1 N2 57.84(18)
N1 Lu1 C10 113.0(2)
N2 Lu1 C10 106.5(2)
N1 Lu1 C1 110.5(2)
N2 Lu1 C1 117.8(2)
C10 Lu1 C1 129.5(3)
N1 Lu1 N4 88.8(2)
N2 Lu1 N4 142.3(2)
C10 Lu1 N4 68.4(3)
C1 Lu1 N4 88.4(2)
N1 Lu1 N3 147.55(19)
N2 Lu1 N3 93.31(18)
C10 Lu1 N3 87.8(2)
C1 Lu1 N3 67.6(2)
N4 Lu1 N3 122.9(2)
N1 Lu1 C19 29.25(18)
N2 Lu1 C19 28.62(17)
C10 Lu1 C19 113.7(2)
C1 Lu1 C19 116.8(2)
N4 Lu1 C19 116.7(2)
N3 Lu1 C19 120.36(19)
C19 N1 C26 123.6(5)
C19 N1 Lu1 93.7(4)
C26 N1 Lu1 142.7(4)
C19 N2 C38 123.9(5)
C19 N2 Lu1 94.2(4)
C38 N2 Lu1 141.9(4)
C7 N3 C9 116.4(6)
C7 N3 C8 107.5(6)
C9 N3 C8 106.7(6)
C7 N3 Lu1 105.1(4)
C9 N3 Lu1 110.0(4)
C8 N3 Lu1 111.0(4)
C16 N4 C17 112.3(8)
C16 N4 C18 107.5(6)
C17 N4 C18 110.0(8)
C16 N4 Lu1 100.7(5)
C17 N4 Lu1 110.5(6)
C18 N4 Lu1 115.6(5)
C2 C1 Lu1 108.8(5)
C2 C1 H1A 109.9
Lu1 C1 H1A 109.9
C2 C1 H1B 109.9
Lu1 C1 H1B 109.9
H1A C1 H1B 108.3
C1 C2 C7 121.7(7)
C1 C2 C3 126.6(8)
C7 C2 C3 111.5(7)
C4 C3 C2 124.6(9)
C4 C3 H3A 117.7
C2 C3 H3A 117.7
C3 C4 C5 118.5(9)
C3 C4 H4A 120.7
C5 C4 H4A 120.7
C6 C5 C4 124.9(9)
C6 C5 H5A 117.5
C4 C5 H5A 117.5
C5 C6 C7 117.3(9)
C5 C6 H6A 121.3
C7 C6 H6A 121.3
C2 C7 C6 122.9(8)
C2 C7 N3 115.5(7)
C6 C7 N3 121.7(7)
N3 C8 H8A 109.5
N3 C8 H8B 109.5
H8A C8 H8B 109.5
N3 C8 H8C 109.5
H8A C8 H8C 109.5
H8B C8 H8C 109.5
N3 C9 H9A 109.5
N3 C9 H9B 109.5
H9A C9 H9B 109.5
N3 C9 H9C 109.5
H9A C9 H9C 109.5
H9B C9 H9C 109.5
C11 C10 Lu1 104.7(5)
C11 C10 H10A 110.8
Lu1 C10 H10A 110.8
C11 C10 H10B 110.8
Lu1 C10 H10B 110.8
H10A C10 H10B 108.9
C12 C11 C16 117.7(8)
C12 C11 C10 123.0(7)
C16 C11 C10 119.2(7)
C11 C12 C13 120.1(8)
C11 C12 H12A 120.0
C13 C12 H12A 120.0
C14 C13 C12 123.3(9)
C14 C13 H13A 118.3
C12 C13 H13A 118.3
C13 C14 C15 116.7(9)
C13 C14 H14A 121.6
C15 C14 H14A 121.6
C14 C15 C16 121.9(9)
C14 C15 H15A 119.1
C16 C15 H15A 119.1
C11 C16 C15 120.2(8)
C11 C16 N4 116.5(7)
C15 C16 N4 123.3(8)
N4 C17 H17A 109.5
N4 C17 H17B 109.5
H17A C17 H17B 109.5
N4 C17 H17C 109.5
H17A C17 H17C 109.5
H17B C17 H17C 109.5
N4 C18 H18A 109.5
N4 C18 H18B 109.5
H18A C18 H18B 109.5
N4 C18 H18C 109.5
H18A C18 H18C 109.5
H18B C18 H18C 109.5
N2 C19 N1 114.1(5)
N2 C19 C20 122.9(6)
N1 C19 C20 122.9(6)
N2 C19 Lu1 57.2(3)
N1 C19 Lu1 57.0(3)
C20 C19 Lu1 175.4(4)
C21 C20 C25 117.0(6)
C21 C20 C19 121.2(6)
C25 C20 C19 121.7(6)
C22 C21 C20 122.7(8)
C22 C21 H21A 118.7
C20 C21 H21A 118.7
C21 C22 C23 119.1(8)
C21 C22 H22A 120.5
C23 C22 H22A 120.5
C24 C23 C22 120.4(8)
C24 C23 H23A 119.8
C22 C23 H23A 119.8
C23 C24 C25 119.3(8)
C23 C24 H24A 120.4
C25 C24 H24A 120.4
C20 C25 C24 121.5(7)
C20 C25 H25A 119.2
C24 C25 H25A 119.2
C27 C26 N1 118.8(6)
C27 C26 C31 120.3(6)
N1 C26 C31 120.8(6)
C28 C27 C26 118.2(7)
C28 C27 C32 119.8(7)
C26 C27 C32 122.0(6)
C27 C28 C29 122.3(7)
C27 C28 H28A 118.9
C29 C28 H28A 118.9
C30 C29 C28 118.4(7)
C30 C29 H29A 120.8
C28 C29 H29A 120.8
C29 C30 C31 122.6(8)
C29 C30 H30A 118.7
C31 C30 H30A 118.7
C30 C31 C26 118.1(7)
C30 C31 C35 117.7(7)
C26 C31 C35 124.2(6)
C27 C32 C34 116.2(7)
C27 C32 C33 112.5(7)
C34 C32 C33 109.4(7)
C27 C32 H32A 106.0
C34 C32 H32A 106.0
C33 C32 H32A 106.0
C32 C33 H33A 109.5
C32 C33 H33B 109.5
H33A C33 H33B 109.5
C32 C33 H33C 109.5
H33A C33 H33C 109.5
H33B C33 H33C 109.5
C32 C34 H34A 109.5
C32 C34 H34B 109.5
H34A C34 H34B 109.5
C32 C34 H34C 109.5
H34A C34 H34C 109.5
H34B C34 H34C 109.5
C37 C35 C31 114.8(7)
C37 C35 C36 108.9(8)
C31 C35 C36 112.0(8)
C37 C35 H35A 106.9
C31 C35 H35A 106.9
C36 C35 H35A 106.9
C35 C36 H36A 109.5
C35 C36 H36B 109.5
H36A C36 H36B 109.5
C35 C36 H36C 109.5
H36A C36 H36C 109.5
H36B C36 H36C 109.5
C35 C37 H37A 109.5
C35 C37 H37B 109.5
H37A C37 H37B 109.5
C35 C37 H37C 109.5
H37A C37 H37C 109.5
H37B C37 H37C 109.5
C39 C38 N2 118.4(6)
C39 C38 C43 120.0(6)
N2 C38 C43 121.5(6)
C40 C39 C38 118.6(7)
C40 C39 C44 119.8(7)
C38 C39 C44 121.6(6)
C39 C40 C41 121.0(8)
C39 C40 H40A 119.5
C41 C40 H40A 119.5
C42 C41 C40 119.2(7)
C42 C41 H41A 120.4
C40 C41 H41A 120.4
C41 C42 C43 123.9(8)
C41 C42 H42A 118.0
C43 C42 H42A 118.0
C42 C43 C38 117.2(7)
C42 C43 C47 119.2(7)
C38 C43 C47 123.6(6)
C39 C44 C46 115.3(7)
C39 C44 C45 111.5(6)
C46 C44 C45 108.9(7)
C39 C44 H44A 106.9
C46 C44 H44A 106.9
C45 C44 H44A 106.9
C44 C45 H45A 109.5
C44 C45 H45B 109.5
H45A C45 H45B 109.5
C44 C45 H45C 109.5
H45A C45 H45C 109.5
H45B C45 H45C 109.5
C44 C46 H46A 109.5
C44 C46 H46B 109.5
H46A C46 H46B 109.5
C44 C46 H46C 109.5
H46A C46 H46C 109.5
H46B C46 H46C 109.5
C49 C47 C43 112.4(7)
C49 C47 C48 112.9(7)
C43 C47 C48 114.4(7)
C49 C47 H47A 105.4
C43 C47 H47A 105.4
C48 C47 H47A 105.4
C47 C48 H48A 109.5
C47 C48 H48B 109.5
H48A C48 H48B 109.5
C47 C48 H48C 109.5
H48A C48 H48C 109.5
H48B C48 H48C 109.5
C47 C49 H49A 109.5
C47 C49 H49B 109.5
H49A C49 H49B 109.5
C47 C49 H49C 109.5
H49A C49 H49C 109.5
H49B C49 H49C 109.5

loop_
_geom_bond_atom_site_label_1
_geom_bond_atom_site_label_2
_geom_bond_distance
Lu1 N1 2.346(5)
Lu1 N2 2.352(5)
Lu1 C10 2.378(7)
Lu1 C1 2.415(7)
Lu1 N4 2.527(6)
Lu1 N3 2.548(6)
Lu1 C19 2.790(6)
N1 C19 1.366(8)
N1 C26 1.407(8)
N2 C19 1.340(8)
N2 C38 1.410(8)
N3 C7 1.452(9)
N3 C9 1.456(9)
N3 C8 1.466(9)
N4 C16 1.464(10)
N4 C17 1.498(12)
N4 C18 1.533(12)
C1 C2 1.373(9)
C1 H1A 0.9700
C1 H1B 0.9700
C2 C7 1.412(10)
C2 C3 1.481(11)
C3 C4 1.313(13)
C3 H3A 0.9300
C4 C5 1.360(14)
C4 H4A 0.9300
C5 C6 1.314(13)
C5 H5A 0.9300
C6 C7 1.435(11)
C6 H6A 0.9300
C8 H8A 0.9600
C8 H8B 0.9600
C8 H8C 0.9600
C9 H9A 0.9600
C9 H9B 0.9600
C9 H9C 0.9600
C10 C11 1.448(10)
C10 H10A 0.9700
C10 H10B 0.9700
C11 C12 1.400(10)
C11 C16 1.401(10)
C12 C13 1.405(12)
C12 H12A 0.9300
C13 C14 1.371(13)
C13 H13A 0.9300
C14 C15 1.388(12)
C14 H14A 0.9300
C15 C16 1.421(11)
C15 H15A 0.9300
C17 H17A 0.9600
C17 H17B 0.9600
C17 H17C 0.9600
C18 H18A 0.9600
C18 H18B 0.9600
C18 H18C 0.9600
C19 C20 1.519(9)
C20 C21 1.382(9)
C20 C25 1.386(9)
C21 C22 1.373(10)
C21 H21A 0.9300
C22 C23 1.381(11)
C22 H22A 0.9300
C23 C24 1.373(11)
C23 H23A 0.9300
C24 C25 1.394(10)
C24 H24A 0.9300
C25 H25A 0.9300
C26 C27 1.401(9)
C26 C31 1.421(9)
C27 C28 1.359(9)
C27 C32 1.468(10)
C28 C29 1.400(11)
C28 H28A 0.9300
C29 C30 1.359(11)
C29 H29A 0.9300
C30 C31 1.367(9)
C30 H30A 0.9300
C31 C35 1.510(10)
C32 C34 1.534(11)
C32 C33 1.649(12)
C32 H32A 0.9800
C33 H33A 0.9600
C33 H33B 0.9600
C33 H33C 0.9600
C34 H34A 0.9600
C34 H34B 0.9600
C34 H34C 0.9600
C35 C37 1.450(12)
C35 C36 1.522(12)
C35 H35A 0.9800
C36 H36A 0.9600
C36 H36B 0.9600
C36 H36C 0.9600
C37 H37A 0.9600
C37 H37B 0.9600
C37 H37C 0.9600
C38 C39 1.408(9)
C38 C43 1.439(10)
C39 C40 1.388(10)
C39 C44 1.508(11)
C40 C41 1.389(12)
C40 H40A 0.9300
C41 C42 1.353(11)
C41 H41A 0.9300
C42 C43 1.359(10)
C42 H42A 0.9300
C43 C47 1.496(10)
C44 C46 1.523(10)
C44 C45 1.538(11)
C44 H44A 0.9800
C45 H45A 0.9600
C45 H45B 0.9600
C45 H45C 0.9600
C46 H46A 0.9600
C46 H46B 0.9600
C46 H46C 0.9600
C47 C49 1.476(10)
C47 C48 1.514(10)
C47 H47A 0.9800
C48 H48A 0.9600
C48 H48B 0.9600
C48 H48C 0.9600
C49 H49A 0.9600
C49 H49B 0.9600
C49 H49C 0.9600
